data_4303578
loop_
_publ_author_name
'Kuppuswamy Arumugam'
'Mohamed C. Shaw'
'P. Chandrasekaran'
'Dino Villagr\'an'
'Thomas G. Gray'
'Joel T. Mague'
'James P. Donahue'

_publ_contact_author 'James P. Donahue'
_publ_contact_author_address
;
   James P. Donahue
   Department of Chemistry
   Tulane University
   Percival Stern Hall, Room 2015
   6400 Freret Street
   New Orleans, Louisiana 70118-5698
;
_publ_contact_author_email donahue@tulane.edu
_publ_section_title
;
Synthesis, Structures, and Properties of 1,2,4,5-Benzenetetrathiolate
Linked Group 10 Metal Complexes
;
_journal_name_full 'Inorganic Chemistry'
_journal_page_first 10591
_journal_page_last 10607
_journal_paper_doi 10.1021/ic901257s
_journal_volume 48
_journal_year 2009
_chemical_formula_moiety 'C58 H98 P4 S4 Pd2, 4(C6 H5 Cl), 2(C2 H4 Cl2)'
_chemical_formula_sum 'C86 H126 Cl8 P4 Pd2 S4'
_chemical_formula_weight 1908.39
_chemical_name_systematic
; 
 Mu-(1,2,4,5-tetrathiolatobenzenebis((1,2-bis(dicyclohexyl
phosphino)ethane)palladium(II)) Chlorobenzene solvate
1,2-Dichloroethane solvate
;
_space_group_IT_number 86
_symmetry_cell_setting tetragonal
_symmetry_space_group_name_Hall '-P 4bc'
_symmetry_space_group_name_H-M 'P 42/n :2'
_atom_sites_solution_hydrogens geom
_atom_sites_solution_primary Patterson
_atom_sites_solution_secondary difmap
_audit_creation_method SHELXL-97
_cell_angle_alpha 90.00
_cell_angle_beta 90.00
_cell_angle_gamma 90.00
_cell_formula_units_Z 4
_cell_length_a 29.076(3)
_cell_length_b 29.076(3)
_cell_length_c 11.430(1)
_cell_measurement_reflns_used 9693
_cell_measurement_temperature 100(2)
_cell_measurement_theta_max 27.08
_cell_measurement_theta_min 2.22
_cell_volume 9663.1(16)
_computing_cell_refinement 'Bruker APEX2 (Bruker-AXS, 2008)'
_computing_data_collection 'Bruker APEX2 (Bruker-AXS, 2008)'
_computing_data_reduction 'Bruker SAINT+ (Bruker-AXS, 2006)'
_computing_molecular_graphics 'Bruker APEX2 (Bruker-AXS, 2008)'
_computing_publication_material 'Bruker APEX2 (Bruker-AXS, 2008)'
_computing_structure_refinement 'SHELXL-97 (Sheldrick, 1997)'
_computing_structure_solution 'SHELXS-97 (Sheldrick, 1997)'
_diffrn_ambient_temperature 100(2)
_diffrn_measured_fraction_theta_full 1.000
_diffrn_measured_fraction_theta_max 1.000
_diffrn_measurement_device_type 'Bruker APEX-I CCD'
_diffrn_measurement_method '\f and \w scans'
_diffrn_radiation_monochromator graphite
_diffrn_radiation_source 'fine-focus sealed tube'
_diffrn_radiation_type MoK\a
_diffrn_radiation_wavelength 0.71073
_diffrn_reflns_av_R_equivalents 0.0732
_diffrn_reflns_av_sigmaI/netI 0.0301
_diffrn_reflns_limit_h_max 35
_diffrn_reflns_limit_h_min -35
_diffrn_reflns_limit_k_max 35
_diffrn_reflns_limit_k_min -35
_diffrn_reflns_limit_l_max 14
_diffrn_reflns_limit_l_min -14
_diffrn_reflns_number 143158
_diffrn_reflns_theta_full 26.00
_diffrn_reflns_theta_max 26.00
_diffrn_reflns_theta_min 2.04
_exptl_absorpt_coefficient_mu 0.786
_exptl_absorpt_correction_T_max 0.9151
_exptl_absorpt_correction_T_min 0.8290
_exptl_absorpt_correction_type multi-scan
_exptl_absorpt_process_details 'SADABS (Sheldrick, 2008)'
_exptl_crystal_colour orange
_exptl_crystal_density_diffrn 1.312
_exptl_crystal_density_method 'not measured'
_exptl_crystal_description Column
_exptl_crystal_F_000 3976
_exptl_crystal_size_max 0.20
_exptl_crystal_size_mid 0.12
_exptl_crystal_size_min 0.12
_refine_diff_density_max 1.477
_refine_diff_density_min -0.947
_refine_diff_density_rms 0.086
_refine_ls_extinction_method none
_refine_ls_goodness_of_fit_ref 1.092
_refine_ls_hydrogen_treatment constr
_refine_ls_matrix_type full
_refine_ls_number_parameters 469
_refine_ls_number_reflns 9489
_refine_ls_number_restraints 0
_refine_ls_restrained_S_all 1.092
_refine_ls_R_factor_all 0.0771
_refine_ls_R_factor_gt 0.0587
_refine_ls_shift/su_max 0.002
_refine_ls_shift/su_mean 0.000
_refine_ls_structure_factor_coef Fsqd
_refine_ls_weighting_details 'calc w=1/[\s^2^(Fo^2^)+(0.0614P)^2^+23.6069P] where P=(Fo^2^+2Fc^2^)/3'
_refine_ls_weighting_scheme calc
_refine_ls_wR_factor_gt 0.1391
_refine_ls_wR_factor_ref 0.1495
_reflns_number_gt 7642
_reflns_number_total 9489
_reflns_threshold_expression >2\s(I)
_cod_data_source_file ic901257s_si_001_13.cif
_cod_data_source_block jpd207_0m
_cod_depositor_comments
;
The following automatic conversions were performed:
'_symmetry_cell_setting' value 'Tetragonal' changed to 'tetragonal'
according to '/home/saulius/struct/CIF-dictionaries/cif_core.dic'
dictionary named 'cif_core.dic' version 2.4.1 from 2010-06-29.

Automatic conversion script
Id: cif_fix_enum 1527 2010-12-29 10:47:43Z saulius 
;
_cod_original_cell_volume 9663.5(16)
_cod_original_sg_symbol_H-M 'P 42/n'
_cod_database_code 4303578

loop_
_symmetry_equiv_pos_as_xyz
'x, y, z'
'-x+1/2, -y+1/2, z'
'-y, x+1/2, z+1/2'
'y+1/2, -x, z+1/2'
'-x, -y, -z'
'x-1/2, y-1/2, -z'
'y, -x-1/2, -z-1/2'
'-y-1/2, x, -z-1/2'

loop_
_atom_site_label
_atom_site_type_symbol
_atom_site_fract_x
_atom_site_fract_y
_atom_site_fract_z
_atom_site_U_iso_or_equiv
_atom_site_adp_type
_atom_site_occupancy
_atom_site_symmetry_multiplicity
_atom_site_calc_flag
_atom_site_refinement_flags
_atom_site_disorder_assembly
_atom_site_disorder_group
Pd1 Pd 0.521026(11) 0.889353(10) 0.74560(3) 0.02610(11) Uani 1 1 d . . .
S1 S 0.50221(4) 0.96642(3) 0.73564(9) 0.0300(2) Uani 1 1 d . . .
S2 S 0.52091(4) 0.89495(3) 0.94734(9) 0.0298(2) Uani 1 1 d . . .
P1 P 0.52299(4) 0.88178(4) 0.54707(10) 0.0274(2) Uani 1 1 d . . .
P2 P 0.54024(4) 0.81359(4) 0.75299(10) 0.0306(2) Uani 1 1 d . . .
C1 C 0.50025(13) 0.98398(13) 0.8831(4) 0.0258(8) Uani 1 1 d . . .
C2 C 0.50883(14) 0.95350(13) 0.9750(4) 0.0279(9) Uani 1 1 d . . .
C3 C 0.50824(13) 0.96941(13) 1.0895(4) 0.0261(8) Uani 1 1 d . . .
H3 H 0.5137 0.9483 1.1513 0.031 Uiso 1 1 calc R . .
C4 C 0.47029(14) 0.89904(15) 0.4684(4) 0.0321(9) Uani 1 1 d . . .
H4 H 0.4680 0.9333 0.4747 0.039 Uiso 1 1 calc R . .
C5 C 0.42661(15) 0.87897(17) 0.5241(4) 0.0390(11) Uani 1 1 d . . .
H5A H 0.4278 0.8450 0.5204 0.047 Uiso 1 1 calc R . .
H5B H 0.4251 0.8881 0.6075 0.047 Uiso 1 1 calc R . .
C6 C 0.38356(16) 0.8961(2) 0.4609(5) 0.0524(13) Uani 1 1 d . . .
H6A H 0.3561 0.8814 0.4957 0.063 Uiso 1 1 calc R . .
H6B H 0.3807 0.9297 0.4717 0.063 Uiso 1 1 calc R . .
C7 C 0.38540(17) 0.88515(19) 0.3304(5) 0.0503(13) Uani 1 1 d . . .
H7A H 0.3849 0.8514 0.3191 0.060 Uiso 1 1 calc R . .
H7B H 0.3580 0.8983 0.2912 0.060 Uiso 1 1 calc R . .
C8 C 0.42871(17) 0.9049(2) 0.2752(5) 0.0507(13) Uani 1 1 d . . .
H8A H 0.4277 0.9389 0.2795 0.061 Uiso 1 1 calc R . .
H8B H 0.4300 0.8960 0.1917 0.061 Uiso 1 1 calc R . .
C9 C 0.47169(16) 0.88739(17) 0.3379(4) 0.0392(11) Uani 1 1 d . . .
H9A H 0.4993 0.9015 0.3022 0.047 Uiso 1 1 calc R . .
H9B H 0.4740 0.8536 0.3281 0.047 Uiso 1 1 calc R . .
C10 C 0.56974(14) 0.91101(14) 0.4662(4) 0.0312(9) Uani 1 1 d . . .
H10 H 0.5676 0.9006 0.3830 0.037 Uiso 1 1 calc R . .
C11 C 0.56453(15) 0.96300(15) 0.4652(4) 0.0378(10) Uani 1 1 d . . .
H11A H 0.5671 0.9749 0.5461 0.045 Uiso 1 1 calc R . .
H11B H 0.5337 0.9713 0.4349 0.045 Uiso 1 1 calc R . .
C12 C 0.60160(16) 0.98497(17) 0.3886(4) 0.0420(11) Uani 1 1 d . . .
H12A H 0.5980 0.9742 0.3069 0.050 Uiso 1 1 calc R . .
H12B H 0.5979 1.0188 0.3893 0.050 Uiso 1 1 calc R . .
C13 C 0.64909(15) 0.97241(16) 0.4329(4) 0.0401(11) Uani 1 1 d . . .
H13A H 0.6727 0.9861 0.3811 0.048 Uiso 1 1 calc R . .
H13B H 0.6535 0.9850 0.5125 0.048 Uiso 1 1 calc R . .
C14 C 0.65484(16) 0.92099(18) 0.4356(5) 0.0462(12) Uani 1 1 d . . .
H14A H 0.6855 0.9134 0.4680 0.055 Uiso 1 1 calc R . .
H14B H 0.6535 0.9089 0.3547 0.055 Uiso 1 1 calc R . .
C15 C 0.61756(15) 0.89725(16) 0.5100(4) 0.0405(11) Uani 1 1 d . . .
H15A H 0.6212 0.8635 0.5048 0.049 Uiso 1 1 calc R . .
H15B H 0.6211 0.9064 0.5930 0.049 Uiso 1 1 calc R . .
C16 C 0.53083(16) 0.82026(14) 0.5095(4) 0.0359(10) Uani 1 1 d . . .
H16A H 0.5003 0.8058 0.4979 0.043 Uiso 1 1 calc R . .
H16B H 0.5481 0.8178 0.4352 0.043 Uiso 1 1 calc R . .
C17 C 0.55668(17) 0.79447(15) 0.6050(4) 0.0367(10) Uani 1 1 d . . .
H17A H 0.5901 0.7992 0.5942 0.044 Uiso 1 1 calc R . .
H17B H 0.5504 0.7611 0.5975 0.044 Uiso 1 1 calc R . .
C18 C 0.59043(15) 0.80169(14) 0.8455(4) 0.0326(10) Uani 1 1 d . . .
H18 H 0.5809 0.8074 0.9283 0.039 Uiso 1 1 calc R . .
C19 C 0.62997(16) 0.83514(15) 0.8184(4) 0.0364(10) Uani 1 1 d . . .
H19A H 0.6396 0.8313 0.7359 0.044 Uiso 1 1 calc R . .
H19B H 0.6190 0.8671 0.8285 0.044 Uiso 1 1 calc R . .
C20 C 0.67088(15) 0.82688(16) 0.8980(4) 0.0405(11) Uani 1 1 d . . .
H20A H 0.6620 0.8333 0.9801 0.049 Uiso 1 1 calc R . .
H20B H 0.6961 0.8481 0.8766 0.049 Uiso 1 1 calc R . .
C21 C 0.68768(18) 0.77733(18) 0.8878(5) 0.0512(13) Uani 1 1 d . . .
H21A H 0.7138 0.7723 0.9419 0.061 Uiso 1 1 calc R . .
H21B H 0.6986 0.7715 0.8071 0.061 Uiso 1 1 calc R . .
C22 C 0.64884(18) 0.74401(17) 0.9173(5) 0.0495(13) Uani 1 1 d . . .
H22A H 0.6599 0.7120 0.9080 0.059 Uiso 1 1 calc R . .
H22B H 0.6396 0.7483 1.0000 0.059 Uiso 1 1 calc R . .
C23 C 0.60724(18) 0.75159(16) 0.8385(4) 0.0435(12) Uani 1 1 d . . .
H23A H 0.5821 0.7307 0.8625 0.052 Uiso 1 1 calc R . .
H23B H 0.6156 0.7442 0.7566 0.052 Uiso 1 1 calc R . .
C24 C 0.49450(17) 0.77302(15) 0.7978(4) 0.0374(10) Uani 1 1 d . . .
H24 H 0.5053 0.7413 0.7778 0.045 Uiso 1 1 calc R . .
C25 C 0.45062(19) 0.78216(19) 0.7269(5) 0.0489(13) Uani 1 1 d . . .
H25A H 0.4401 0.8140 0.7414 0.059 Uiso 1 1 calc R . .
H25B H 0.4575 0.7791 0.6425 0.059 Uiso 1 1 calc R . .
C26 C 0.41216(19) 0.7485(2) 0.7601(5) 0.0532(14) Uani 1 1 d . . .
H26A H 0.3839 0.7563 0.7160 0.064 Uiso 1 1 calc R . .
H26B H 0.4214 0.7169 0.7382 0.064 Uiso 1 1 calc R . .
C27 C 0.40229(18) 0.75035(18) 0.8899(5) 0.0489(12) Uani 1 1 d . . .
H27A H 0.3903 0.7811 0.9105 0.059 Uiso 1 1 calc R . .
H27B H 0.3785 0.7273 0.9097 0.059 Uiso 1 1 calc R . .
C28 C 0.44528(18) 0.74076(17) 0.9595(5) 0.0492(13) Uani 1 1 d . . .
H28A H 0.4554 0.7088 0.9444 0.059 Uiso 1 1 calc R . .
H28B H 0.4382 0.7435 1.0440 0.059 Uiso 1 1 calc R . .
C29 C 0.48442(17) 0.77386(16) 0.9286(4) 0.0412(11) Uani 1 1 d . . .
H29A H 0.4758 0.8055 0.9524 0.049 Uiso 1 1 calc R . .
H29B H 0.5125 0.7650 0.9723 0.049 Uiso 1 1 calc R . .
C30 C 0.3773(2) 0.0262(2) -0.0066(6) 0.0698(18) Uani 1 1 d . . .
H30A H 0.3947 0.0099 -0.0685 0.084 Uiso 1 1 calc R . .
H30B H 0.3932 0.0557 0.0086 0.084 Uiso 1 1 calc R . .
C31 C 0.3787(2) -0.0011(2) 0.0983(6) 0.0652(17) Uani 1 1 d . . .
H31A H 0.4113 -0.0066 0.1197 0.078 Uiso 1 1 calc R . .
H31B H 0.3644 -0.0314 0.0821 0.078 Uiso 1 1 calc R . .
Cl1 Cl 0.32193(7) 0.03801(9) -0.05941(19) 0.1057(7) Uani 1 1 d . . .
Cl2 Cl 0.34986(6) 0.02480(7) 0.22055(15) 0.0828(6) Uani 1 1 d . . .
C32 C 0.6378(2) 0.7843(2) 0.2944(6) 0.0613(16) Uani 1 1 d . . .
C33 C 0.6371(2) 0.8258(2) 0.2379(6) 0.0665(17) Uani 1 1 d . . .
H33 H 0.6634 0.8452 0.2386 0.080 Uiso 1 1 calc R . .
C34 C 0.5979(2) 0.8389(2) 0.1803(5) 0.0644(17) Uani 1 1 d . . .
H34 H 0.5966 0.8679 0.1420 0.077 Uiso 1 1 calc R . .
C35 C 0.5610(2) 0.8104(2) 0.1781(5) 0.0548(14) Uani 1 1 d . . .
H35 H 0.5338 0.8197 0.1387 0.066 Uiso 1 1 calc R . .
C36 C 0.5625(2) 0.7687(2) 0.2313(5) 0.0590(16) Uani 1 1 d . . .
H36 H 0.5367 0.7487 0.2271 0.071 Uiso 1 1 calc R . .
C37 C 0.6016(2) 0.7552(2) 0.2918(6) 0.0611(15) Uani 1 1 d . . .
H37 H 0.6029 0.7263 0.3304 0.073 Uiso 1 1 calc R . .
Cl3 Cl 0.75132(6) 0.07098(8) 0.1768(2) 0.0963(6) Uani 1 1 d . . .
C38 C 0.69734(19) 0.0891(2) 0.1291(5) 0.0552(14) Uani 1 1 d . . .
C39 C 0.6934(2) 0.1169(2) 0.0334(5) 0.0636(16) Uani 1 1 d . . .
H39 H 0.7200 0.1271 -0.0070 0.076 Uiso 1 1 calc R . .
C40 C 0.6501(2) 0.1298(2) -0.0040(6) 0.0674(17) Uani 1 1 d . . .
H40 H 0.6467 0.1491 -0.0706 0.081 Uiso 1 1 calc R . .
C41 C 0.6117(2) 0.1147(2) 0.0558(6) 0.0606(16) Uani 1 1 d . . .
H41 H 0.5820 0.1233 0.0293 0.073 Uiso 1 1 calc R . .
C42 C 0.6160(2) 0.0878(2) 0.1514(5) 0.0580(15) Uani 1 1 d . . .
H42 H 0.5893 0.0781 0.1926 0.070 Uiso 1 1 calc R . .
C43 C 0.6587(2) 0.0745(2) 0.1893(6) 0.0603(15) Uani 1 1 d . . .
H43 H 0.6618 0.0555 0.2563 0.072 Uiso 1 1 calc R . .
Cl4 Cl 0.68687(9) 0.76909(11) 0.3722(3) 0.1349(11) Uani 1 1 d . . .

loop_
_atom_site_aniso_label
_atom_site_aniso_U_11
_atom_site_aniso_U_22
_atom_site_aniso_U_33
_atom_site_aniso_U_23
_atom_site_aniso_U_13
_atom_site_aniso_U_12
Pd1 0.02978(18) 0.02000(16) 0.02852(18) -0.00237(12) 0.00473(13) 0.00365(11)
S1 0.0384(6) 0.0234(5) 0.0282(5) -0.0016(4) 0.0051(4) 0.0077(4)
S2 0.0414(6) 0.0187(5) 0.0292(5) -0.0004(4) 0.0064(5) 0.0060(4)
P1 0.0286(5) 0.0247(5) 0.0288(6) -0.0025(4) 0.0032(4) 0.0036(4)
P2 0.0398(6) 0.0210(5) 0.0309(6) -0.0035(4) 0.0040(5) 0.0056(4)
C1 0.0208(19) 0.026(2) 0.031(2) -0.0026(16) 0.0078(16) 0.0010(15)
C2 0.029(2) 0.0225(19) 0.033(2) -0.0040(17) 0.0082(17) 0.0039(16)
C3 0.029(2) 0.0214(19) 0.028(2) 0.0026(16) 0.0050(17) 0.0041(16)
C4 0.028(2) 0.030(2) 0.038(2) 0.0013(18) 0.0026(18) 0.0015(17)
C5 0.030(2) 0.049(3) 0.038(3) -0.001(2) 0.0030(19) 0.002(2)
C6 0.029(2) 0.061(3) 0.067(4) 0.000(3) -0.001(2) 0.004(2)
C7 0.036(3) 0.056(3) 0.059(3) 0.008(3) -0.012(2) 0.002(2)
C8 0.040(3) 0.063(3) 0.049(3) 0.016(3) -0.015(2) -0.004(2)
C9 0.036(2) 0.046(3) 0.036(2) 0.006(2) -0.003(2) -0.001(2)
C10 0.031(2) 0.037(2) 0.026(2) -0.0011(18) 0.0014(17) 0.0025(18)
C11 0.032(2) 0.039(2) 0.043(3) 0.007(2) 0.007(2) 0.0046(19)
C12 0.039(3) 0.044(3) 0.043(3) 0.010(2) 0.009(2) 0.001(2)
C13 0.032(2) 0.047(3) 0.042(3) 0.002(2) 0.000(2) -0.002(2)
C14 0.027(2) 0.053(3) 0.059(3) 0.004(3) -0.002(2) 0.004(2)
C15 0.035(2) 0.037(2) 0.049(3) 0.002(2) -0.006(2) 0.004(2)
C16 0.045(3) 0.029(2) 0.034(2) -0.0103(18) 0.003(2) 0.0041(19)
C17 0.051(3) 0.026(2) 0.033(2) -0.0087(18) 0.006(2) 0.0049(19)
C18 0.040(2) 0.025(2) 0.034(2) -0.0033(17) 0.0037(19) 0.0109(18)
C19 0.042(3) 0.032(2) 0.035(2) 0.0070(19) 0.011(2) 0.0088(19)
C20 0.032(2) 0.043(3) 0.047(3) 0.008(2) 0.006(2) 0.002(2)
C21 0.041(3) 0.056(3) 0.056(3) 0.011(3) 0.011(2) 0.021(2)
C22 0.055(3) 0.036(3) 0.058(3) 0.007(2) 0.005(3) 0.019(2)
C23 0.060(3) 0.030(2) 0.041(3) -0.002(2) 0.001(2) 0.016(2)
C24 0.049(3) 0.025(2) 0.039(3) -0.0008(19) 0.001(2) 0.0031(19)
C25 0.053(3) 0.050(3) 0.044(3) 0.007(2) -0.005(2) -0.010(2)
C26 0.052(3) 0.051(3) 0.057(3) 0.005(3) -0.010(3) -0.014(3)
C27 0.046(3) 0.038(3) 0.063(3) 0.004(2) 0.003(3) -0.005(2)
C28 0.054(3) 0.042(3) 0.052(3) 0.011(2) 0.000(3) -0.006(2)
C29 0.046(3) 0.036(2) 0.042(3) 0.005(2) -0.002(2) -0.008(2)
C30 0.048(3) 0.085(5) 0.076(4) -0.010(4) 0.018(3) 0.005(3)
C31 0.042(3) 0.076(4) 0.077(4) 0.010(4) 0.010(3) 0.014(3)
Cl1 0.0874(14) 0.146(2) 0.0834(13) 0.0115(13) -0.0187(11) 0.0397(13)
Cl2 0.0680(10) 0.1227(16) 0.0578(9) -0.0226(9) 0.0223(8) -0.0382(10)
C32 0.056(4) 0.070(4) 0.058(4) -0.023(3) -0.008(3) 0.015(3)
C33 0.068(4) 0.060(4) 0.072(4) -0.020(3) 0.017(3) -0.003(3)
C34 0.088(5) 0.056(4) 0.049(3) 0.000(3) 0.028(3) 0.017(3)
C35 0.067(4) 0.061(4) 0.036(3) -0.010(3) 0.001(3) 0.021(3)
C36 0.057(3) 0.056(3) 0.064(4) -0.033(3) 0.005(3) 0.000(3)
C37 0.069(4) 0.048(3) 0.066(4) -0.008(3) 0.004(3) 0.015(3)
Cl3 0.0494(9) 0.1322(18) 0.1073(16) 0.0023(13) -0.0052(10) 0.0157(10)
C38 0.043(3) 0.070(4) 0.053(3) 0.002(3) 0.007(2) -0.001(3)
C39 0.059(4) 0.074(4) 0.057(4) -0.002(3) 0.018(3) -0.017(3)
C40 0.091(5) 0.062(4) 0.049(4) 0.003(3) -0.006(3) 0.003(3)
C41 0.045(3) 0.065(4) 0.071(4) -0.021(3) -0.002(3) 0.014(3)
C42 0.049(3) 0.060(4) 0.065(4) -0.011(3) 0.022(3) 0.001(3)
C43 0.053(3) 0.068(4) 0.060(4) 0.010(3) 0.012(3) 0.003(3)
Cl4 0.0930(16) 0.172(3) 0.140(2) -0.0378(19) -0.0616(16) 0.0456(16)

loop_
_atom_type_symbol
_atom_type_description
_atom_type_scat_dispersion_real
_atom_type_scat_dispersion_imag
_atom_type_scat_source
C C 0.0033 0.0016 'International Tables Vol C Tables 4.2.6.8 and 6.1.1.4'
H H 0.0000 0.0000 'International Tables Vol C Tables 4.2.6.8 and 6.1.1.4'
P P 0.1023 0.0942 'International Tables Vol C Tables 4.2.6.8 and 6.1.1.4'
S S 0.1246 0.1234 'International Tables Vol C Tables 4.2.6.8 and 6.1.1.4'
Cl Cl 0.1484 0.1585 'International Tables Vol C Tables 4.2.6.8 and 6.1.1.4'
Pd Pd -0.9988 1.0072 'International Tables Vol C Tables 4.2.6.8 and 6.1.1.4'

loop_
_geom_angle_atom_site_label_1
_geom_angle_atom_site_label_2
_geom_angle_atom_site_label_3
_geom_angle
_geom_angle_site_symmetry_1
_geom_angle_site_symmetry_3
_geom_angle_publ_flag
P2 Pd1 P1 86.40(4) . . ?
P2 Pd1 S1 179.13(4) . . ?
P1 Pd1 S1 92.90(4) . . ?
P2 Pd1 S2 91.80(4) . . ?
P1 Pd1 S2 177.97(4) . . ?
S1 Pd1 S2 88.88(4) . . ?
C1 S1 Pd1 103.99(14) . . ?
C2 S2 Pd1 104.28(14) . . ?
C4 P1 C10 103.97(19) . . ?
C4 P1 C16 104.6(2) . . ?
C10 P1 C16 103.7(2) . . ?
C4 P1 Pd1 115.94(14) . . ?
C10 P1 Pd1 118.11(14) . . ?
C16 P1 Pd1 109.06(15) . . ?
C18 P2 C17 105.4(2) . . ?
C18 P2 C24 107.0(2) . . ?
C17 P2 C24 104.4(2) . . ?
C18 P2 Pd1 113.55(14) . . ?
C17 P2 Pd1 108.77(15) . . ?
C24 P2 Pd1 116.82(15) . . ?
C2 C1 C3 118.2(4) . 5_677 ?
C2 C1 S1 122.0(3) . . ?
C3 C1 S1 119.7(3) 5_677 . ?
C3 C2 C1 119.7(4) . . ?
C3 C2 S2 119.5(3) . . ?
C1 C2 S2 120.8(3) . . ?
C2 C3 C1 122.1(4) . 5_677 ?
C2 C3 H3 119.0 . . ?
C1 C3 H3 119.0 5_677 . ?
C9 C4 C5 110.0(4) . . ?
C9 C4 P1 113.1(3) . . ?
C5 C4 P1 112.4(3) . . ?
C9 C4 H4 107.0 . . ?
C5 C4 H4 107.0 . . ?
P1 C4 H4 107.0 . . ?
C6 C5 C4 110.9(4) . . ?
C6 C5 H5A 109.5 . . ?
C4 C5 H5A 109.5 . . ?
C6 C5 H5B 109.5 . . ?
C4 C5 H5B 109.5 . . ?
H5A C5 H5B 108.0 . . ?
C7 C6 C5 111.5(4) . . ?
C7 C6 H6A 109.3 . . ?
C5 C6 H6A 109.3 . . ?
C7 C6 H6B 109.3 . . ?
C5 C6 H6B 109.3 . . ?
H6A C6 H6B 108.0 . . ?
C8 C7 C6 110.8(4) . . ?
C8 C7 H7A 109.5 . . ?
C6 C7 H7A 109.5 . . ?
C8 C7 H7B 109.5 . . ?
C6 C7 H7B 109.5 . . ?
H7A C7 H7B 108.1 . . ?
C7 C8 C9 110.9(4) . . ?
C7 C8 H8A 109.5 . . ?
C9 C8 H8A 109.5 . . ?
C7 C8 H8B 109.5 . . ?
C9 C8 H8B 109.5 . . ?
H8A C8 H8B 108.1 . . ?
C8 C9 C4 111.2(4) . . ?
C8 C9 H9A 109.4 . . ?
C4 C9 H9A 109.4 . . ?
C8 C9 H9B 109.4 . . ?
C4 C9 H9B 109.4 . . ?
H9A C9 H9B 108.0 . . ?
C11 C10 C15 110.7(4) . . ?
C11 C10 P1 112.8(3) . . ?
C15 C10 P1 112.6(3) . . ?
C11 C10 H10 106.8 . . ?
C15 C10 H10 106.8 . . ?
P1 C10 H10 106.8 . . ?
C10 C11 C12 110.4(4) . . ?
C10 C11 H11A 109.6 . . ?
C12 C11 H11A 109.6 . . ?
C10 C11 H11B 109.6 . . ?
C12 C11 H11B 109.6 . . ?
H11A C11 H11B 108.1 . . ?
C13 C12 C11 110.5(4) . . ?
C13 C12 H12A 109.6 . . ?
C11 C12 H12A 109.6 . . ?
C13 C12 H12B 109.6 . . ?
C11 C12 H12B 109.6 . . ?
H12A C12 H12B 108.1 . . ?
C14 C13 C12 110.3(4) . . ?
C14 C13 H13A 109.6 . . ?
C12 C13 H13A 109.6 . . ?
C14 C13 H13B 109.6 . . ?
C12 C13 H13B 109.6 . . ?
H13A C13 H13B 108.1 . . ?
C13 C14 C15 112.2(4) . . ?
C13 C14 H14A 109.2 . . ?
C15 C14 H14A 109.2 . . ?
C13 C14 H14B 109.2 . . ?
C15 C14 H14B 109.2 . . ?
H14A C14 H14B 107.9 . . ?
C10 C15 C14 110.0(4) . . ?
C10 C15 H15A 109.7 . . ?
C14 C15 H15A 109.7 . . ?
C10 C15 H15B 109.7 . . ?
C14 C15 H15B 109.7 . . ?
H15A C15 H15B 108.2 . . ?
C17 C16 P1 111.7(3) . . ?
C17 C16 H16A 109.3 . . ?
P1 C16 H16A 109.3 . . ?
C17 C16 H16B 109.3 . . ?
P1 C16 H16B 109.3 . . ?
H16A C16 H16B 107.9 . . ?
C16 C17 P2 112.4(3) . . ?
C16 C17 H17A 109.1 . . ?
P2 C17 H17A 109.1 . . ?
C16 C17 H17B 109.1 . . ?
P2 C17 H17B 109.1 . . ?
H17A C17 H17B 107.9 . . ?
C19 C18 C23 110.6(4) . . ?
C19 C18 P2 111.1(3) . . ?
C23 C18 P2 113.7(3) . . ?
C19 C18 H18 107.1 . . ?
C23 C18 H18 107.1 . . ?
P2 C18 H18 107.1 . . ?
C20 C19 C18 111.4(4) . . ?
C20 C19 H19A 109.3 . . ?
C18 C19 H19A 109.3 . . ?
C20 C19 H19B 109.3 . . ?
C18 C19 H19B 109.3 . . ?
H19A C19 H19B 108.0 . . ?
C19 C20 C21 110.8(4) . . ?
C19 C20 H20A 109.5 . . ?
C21 C20 H20A 109.5 . . ?
C19 C20 H20B 109.5 . . ?
C21 C20 H20B 109.5 . . ?
H20A C20 H20B 108.1 . . ?
C20 C21 C22 110.2(4) . . ?
C20 C21 H21A 109.6 . . ?
C22 C21 H21A 109.6 . . ?
C20 C21 H21B 109.6 . . ?
C22 C21 H21B 109.6 . . ?
H21A C21 H21B 108.1 . . ?
C23 C22 C21 111.4(4) . . ?
C23 C22 H22A 109.3 . . ?
C21 C22 H22A 109.3 . . ?
C23 C22 H22B 109.3 . . ?
C21 C22 H22B 109.3 . . ?
H22A C22 H22B 108.0 . . ?
C22 C23 C18 111.0(4) . . ?
C22 C23 H23A 109.4 . . ?
C18 C23 H23A 109.4 . . ?
C22 C23 H23B 109.4 . . ?
C18 C23 H23B 109.4 . . ?
H23A C23 H23B 108.0 . . ?
C29 C24 C25 110.8(4) . . ?
C29 C24 P2 113.6(3) . . ?
C25 C24 P2 110.0(3) . . ?
C29 C24 H24 107.4 . . ?
C25 C24 H24 107.4 . . ?
P2 C24 H24 107.4 . . ?
C26 C25 C24 111.4(4) . . ?
C26 C25 H25A 109.3 . . ?
C24 C25 H25A 109.3 . . ?
C26 C25 H25B 109.3 . . ?
C24 C25 H25B 109.3 . . ?
H25A C25 H25B 108.0 . . ?
C27 C26 C25 111.0(4) . . ?
C27 C26 H26A 109.4 . . ?
C25 C26 H26A 109.4 . . ?
C27 C26 H26B 109.4 . . ?
C25 C26 H26B 109.4 . . ?
H26A C26 H26B 108.0 . . ?
C28 C27 C26 110.7(5) . . ?
C28 C27 H27A 109.5 . . ?
C26 C27 H27A 109.5 . . ?
C28 C27 H27B 109.5 . . ?
C26 C27 H27B 109.5 . . ?
H27A C27 H27B 108.1 . . ?
C27 C28 C29 112.2(4) . . ?
C27 C28 H28A 109.2 . . ?
C29 C28 H28A 109.2 . . ?
C27 C28 H28B 109.2 . . ?
C29 C28 H28B 109.2 . . ?
H28A C28 H28B 107.9 . . ?
C24 C29 C28 111.0(4) . . ?
C24 C29 H29A 109.4 . . ?
C28 C29 H29A 109.4 . . ?
C24 C29 H29B 109.4 . . ?
C28 C29 H29B 109.4 . . ?
H29A C29 H29B 108.0 . . ?
C31 C30 Cl1 114.9(5) . . ?
C31 C30 H30A 108.5 . . ?
Cl1 C30 H30A 108.5 . . ?
C31 C30 H30B 108.5 . . ?
Cl1 C30 H30B 108.5 . . ?
H30A C30 H30B 107.5 . . ?
C30 C31 Cl2 113.8(5) . . ?
C30 C31 H31A 108.8 . . ?
Cl2 C31 H31A 108.8 . . ?
C30 C31 H31B 108.8 . . ?
Cl2 C31 H31B 108.8 . . ?
H31A C31 H31B 107.7 . . ?
C37 C32 C33 122.1(6) . . ?
C37 C32 Cl4 119.4(6) . . ?
C33 C32 Cl4 118.5(5) . . ?
C32 C33 C34 118.9(6) . . ?
C32 C33 H33 120.5 . . ?
C34 C33 H33 120.5 . . ?
C35 C34 C33 119.8(6) . . ?
C35 C34 H34 120.1 . . ?
C33 C34 H34 120.1 . . ?
C36 C35 C34 120.8(6) . . ?
C36 C35 H35 119.6 . . ?
C34 C35 H35 119.6 . . ?
C35 C36 C37 120.1(6) . . ?
C35 C36 H36 119.9 . . ?
C37 C36 H36 119.9 . . ?
C32 C37 C36 118.2(6) . . ?
C32 C37 H37 120.9 . . ?
C36 C37 H37 120.9 . . ?
C39 C38 C43 120.7(6) . . ?
C39 C38 Cl3 120.4(5) . . ?
C43 C38 Cl3 118.9(5) . . ?
C38 C39 C40 119.1(6) . . ?
C38 C39 H39 120.4 . . ?
C40 C39 H39 120.4 . . ?
C41 C40 C39 119.7(6) . . ?
C41 C40 H40 120.1 . . ?
C39 C40 H40 120.1 . . ?
C42 C41 C40 120.8(6) . . ?
C42 C41 H41 119.6 . . ?
C40 C41 H41 119.6 . . ?
C41 C42 C43 120.1(6) . . ?
C41 C42 H42 119.9 . . ?
C43 C42 H42 119.9 . . ?
C42 C43 C38 119.5(6) . . ?
C42 C43 H43 120.2 . . ?
C38 C43 H43 120.2 . . ?

loop_
_geom_bond_atom_site_label_1
_geom_bond_atom_site_label_2
_geom_bond_distance
_geom_bond_site_symmetry_2
_geom_bond_publ_flag
Pd1 P2 2.2742(11) . ?
Pd1 P1 2.2806(12) . ?
Pd1 S1 2.3094(10) . ?
Pd1 S2 2.3117(11) . ?
S1 C1 1.762(4) . ?
S2 C2 1.767(4) . ?
P1 C4 1.846(4) . ?
P1 C10 1.851(4) . ?
P1 C16 1.853(4) . ?
P2 C18 1.835(5) . ?
P2 C17 1.843(4) . ?
P2 C24 1.850(5) . ?
C1 C2 1.397(6) . ?
C1 C3 1.413(5) 5_677 ?
C2 C3 1.388(6) . ?
C3 C1 1.413(5) 5_677 ?
C3 H3 0.9500 . ?
C4 C9 1.530(6) . ?
C4 C5 1.536(6) . ?
C4 H4 1.0000 . ?
C5 C6 1.529(7) . ?
C5 H5A 0.9900 . ?
C5 H5B 0.9900 . ?
C6 C7 1.526(8) . ?
C6 H6A 0.9900 . ?
C6 H6B 0.9900 . ?
C7 C8 1.521(7) . ?
C7 H7A 0.9900 . ?
C7 H7B 0.9900 . ?
C8 C9 1.529(6) . ?
C8 H8A 0.9900 . ?
C8 H8B 0.9900 . ?
C9 H9A 0.9900 . ?
C9 H9B 0.9900 . ?
C10 C11 1.519(6) . ?
C10 C15 1.531(6) . ?
C10 H10 1.0000 . ?
C11 C12 1.529(6) . ?
C11 H11A 0.9900 . ?
C11 H11B 0.9900 . ?
C12 C13 1.515(6) . ?
C12 H12A 0.9900 . ?
C12 H12B 0.9900 . ?
C13 C14 1.505(7) . ?
C13 H13A 0.9900 . ?
C13 H13B 0.9900 . ?
C14 C15 1.541(7) . ?
C14 H14A 0.9900 . ?
C14 H14B 0.9900 . ?
C15 H15A 0.9900 . ?
C15 H15B 0.9900 . ?
C16 C17 1.523(6) . ?
C16 H16A 0.9900 . ?
C16 H16B 0.9900 . ?
C17 H17A 0.9900 . ?
C17 H17B 0.9900 . ?
C18 C19 1.537(6) . ?
C18 C23 1.539(6) . ?
C18 H18 1.0000 . ?
C19 C20 1.517(6) . ?
C19 H19A 0.9900 . ?
C19 H19B 0.9900 . ?
C20 C21 1.526(7) . ?
C20 H20A 0.9900 . ?
C20 H20B 0.9900 . ?
C21 C22 1.526(7) . ?
C21 H21A 0.9900 . ?
C21 H21B 0.9900 . ?
C22 C23 1.524(7) . ?
C22 H22A 0.9900 . ?
C22 H22B 0.9900 . ?
C23 H23A 0.9900 . ?
C23 H23B 0.9900 . ?
C24 C29 1.524(7) . ?
C24 C25 1.534(7) . ?
C24 H24 1.0000 . ?
C25 C26 1.534(7) . ?
C25 H25A 0.9900 . ?
C25 H25B 0.9900 . ?
C26 C27 1.512(8) . ?
C26 H26A 0.9900 . ?
C26 H26B 0.9900 . ?
C27 C28 1.508(7) . ?
C27 H27A 0.9900 . ?
C27 H27B 0.9900 . ?
C28 C29 1.532(6) . ?
C28 H28A 0.9900 . ?
C28 H28B 0.9900 . ?
C29 H29A 0.9900 . ?
C29 H29B 0.9900 . ?
C30 C31 1.439(9) . ?
C30 Cl1 1.754(6) . ?
C30 H30A 0.9900 . ?
C30 H30B 0.9900 . ?
C31 Cl2 1.796(6) . ?
C31 H31A 0.9900 . ?
C31 H31B 0.9900 . ?
C32 C37 1.350(9) . ?
C32 C33 1.367(9) . ?
C32 Cl4 1.739(6) . ?
C33 C34 1.371(9) . ?
C33 H33 0.9500 . ?
C34 C35 1.356(9) . ?
C34 H34 0.9500 . ?
C35 C36 1.356(8) . ?
C35 H35 0.9500 . ?
C36 C37 1.388(8) . ?
C36 H36 0.9500 . ?
C37 H37 0.9500 . ?
Cl3 C38 1.743(6) . ?
C38 C39 1.364(8) . ?
C38 C43 1.383(8) . ?
C39 C40 1.382(9) . ?
C39 H39 0.9500 . ?
C40 C41 1.381(9) . ?
C40 H40 0.9500 . ?
C41 C42 1.349(9) . ?
C41 H41 0.9500 . ?
C42 C43 1.372(8) . ?
C42 H42 0.9500 . ?
C43 H43 0.9500 . ?

loop_
_platon_squeeze_void_nr
_platon_squeeze_void_average_x
_platon_squeeze_void_average_y
_platon_squeeze_void_average_z
_platon_squeeze_void_volume
_platon_squeeze_void_count_electrons
1 0.250 0.750 0.123 480.1 29.1
2 0.750 0.250 0.872 480.1 28.7
